data_7103031
loop_
_publ_author_name
'Wada, Atsushi'
'Watanabe, Masayuki'
'Yamanoi, Yoshinori'
'Nishihara, Hiroshi'

_publ_section_title
;
 Modification of the luminescence spectra of
 chloro(tetrapyridylcyclotetramine)europium complexes by fine tuning of
 the Eu-Cl distance with outer-sphere counterions in the solid state,
 in a polymer matrix and in solution.
;
_journal_issue 14
_journal_name_full 'Chemical communications (Cambridge, England)'
_journal_page_first 1671
_journal_page_last 1673
_journal_paper_doi 10.1039/b716987f
_journal_year 2008
_chemical_absolute_configuration unk
_chemical_formula_sum 'C128 H160 Cl12 Eu4 N32'
_chemical_formula_weight 3180.16
_space_group_IT_number 209
_symmetry_cell_setting cubic
_symmetry_space_group_name_Hall 'F 4 2 3'
_symmetry_space_group_name_H-M 'F 4 3 2'
_audit_creation_date 2007-12-20T14:42:45-00:00
_audit_creation_method 'WinGX routine CIF_UPDATE'
_cell_angle_alpha 90
_cell_angle_beta 90
_cell_angle_gamma 90
_cell_formula_units_Z 24
_cell_length_a 47.958(5)
_cell_length_b 47.958(5)
_cell_length_c 47.958(5)
_cell_measurement_temperature 113(2)
_cell_volume 110302(20)
_computing_structure_refinement 'SHELXL-97 (Sheldrick, 1997)'
_diffrn_measured_fraction_theta_full 0.997
_diffrn_measured_fraction_theta_max 0.997
_diffrn_radiation_type MoK\a
_diffrn_radiation_wavelength 0.7107
_diffrn_reflns_av_R_equivalents 0.0888
_diffrn_reflns_limit_h_max 35
_diffrn_reflns_limit_h_min -62
_diffrn_reflns_limit_k_max 55
_diffrn_reflns_limit_k_min -62
_diffrn_reflns_limit_l_max 61
_diffrn_reflns_limit_l_min -56
_diffrn_reflns_number 220444
_diffrn_reflns_theta_full 27.49
_diffrn_reflns_theta_max 27.49
_diffrn_reflns_theta_min 3.03
_exptl_absorpt_coefficient_mu 1.565
_exptl_absorpt_correction_type none
_exptl_crystal_colour Colorless
_exptl_crystal_density_diffrn 1.149
_exptl_crystal_density_method 'not measured'
_exptl_crystal_description Block
_exptl_crystal_F_000 38592
_exptl_crystal_size_max 0.3000
_exptl_crystal_size_mid 0.3000
_exptl_crystal_size_min 0.2500
_refine_diff_density_max 4.725
_refine_diff_density_min -1.042
_refine_ls_abs_structure_details 'Flack H D (1983), Acta Cryst. A39, 876-881'
_refine_ls_abs_structure_Flack 0.02(3)
_refine_ls_extinction_method none
_refine_ls_goodness_of_fit_ref 1.177
_refine_ls_hydrogen_treatment constr
_refine_ls_matrix_type full
_refine_ls_number_parameters 399
_refine_ls_number_reflns 10581
_refine_ls_number_restraints 0
_refine_ls_restrained_S_all 1.177
_refine_ls_R_factor_gt 0.0956
_refine_ls_shift/su_max 0.002
_refine_ls_structure_factor_coef Fsqd
_refine_ls_weighting_details 'calc w=1/[\s^2^(Fo^2^)+(0.1368P)^2^+4105.4082P] where P=(Fo^2^+2Fc^2^)/3'
_refine_ls_weighting_scheme calc
_refine_ls_wR_factor_ref 0.272
_reflns_number_gt 10097
_reflns_number_total 10581
_reflns_threshold_expression >2sigma(I)
_cod_data_source_file b716987f.txt
_cod_data_source_block test3-071219-2
_cod_depositor_comments
;
The following automatic conversions were performed:
'_symmetry_cell_setting' value 'Cubic' changed to 'cubic' according to
'/home/saulius/struct/CIF-dictionaries/cif_core.dic' dictionary named
'cif_core.dic' version 2.4.1 from 2010-06-29.

Automatic conversion script
Id: cif_fix_enum 1527 2010-12-29 10:47:43Z saulius 
;
_cod_database_code 7103031

loop_
_symmetry_equiv_pos_as_xyz
'x, y, z'
'-x, -y, z'
'x, -y, -z'
'-x, y, -z'
'z, x, y'
'y, z, x'
'-z, -x, y'
'-y, z, -x'
'z, -x, -y'
'-y, -z, x'
'-z, x, -y'
'y, -z, -x'
'-y, -x, -z'
'y, x, -z'
'y, -x, z'
'-y, x, z'
'-x, -z, -y'
'-z, -y, -x'
'x, z, -y'
'-z, y, x'
'x, -z, y'
'z, y, -x'
'-x, z, y'
'z, -y, x'
'x, y+1/2, z+1/2'
'-x, -y+1/2, z+1/2'
'x, -y+1/2, -z+1/2'
'-x, y+1/2, -z+1/2'
'z, x+1/2, y+1/2'
'y, z+1/2, x+1/2'
'-z, -x+1/2, y+1/2'
'-y, z+1/2, -x+1/2'
'z, -x+1/2, -y+1/2'
'-y, -z+1/2, x+1/2'
'-z, x+1/2, -y+1/2'
'y, -z+1/2, -x+1/2'
'-y, -x+1/2, -z+1/2'
'y, x+1/2, -z+1/2'
'y, -x+1/2, z+1/2'
'-y, x+1/2, z+1/2'
'-x, -z+1/2, -y+1/2'
'-z, -y+1/2, -x+1/2'
'x, z+1/2, -y+1/2'
'-z, y+1/2, x+1/2'
'x, -z+1/2, y+1/2'
'z, y+1/2, -x+1/2'
'-x, z+1/2, y+1/2'
'z, -y+1/2, x+1/2'
'x+1/2, y, z+1/2'
'-x+1/2, -y, z+1/2'
'x+1/2, -y, -z+1/2'
'-x+1/2, y, -z+1/2'
'z+1/2, x, y+1/2'
'y+1/2, z, x+1/2'
'-z+1/2, -x, y+1/2'
'-y+1/2, z, -x+1/2'
'z+1/2, -x, -y+1/2'
'-y+1/2, -z, x+1/2'
'-z+1/2, x, -y+1/2'
'y+1/2, -z, -x+1/2'
'-y+1/2, -x, -z+1/2'
'y+1/2, x, -z+1/2'
'y+1/2, -x, z+1/2'
'-y+1/2, x, z+1/2'
'-x+1/2, -z, -y+1/2'
'-z+1/2, -y, -x+1/2'
'x+1/2, z, -y+1/2'
'-z+1/2, y, x+1/2'
'x+1/2, -z, y+1/2'
'z+1/2, y, -x+1/2'
'-x+1/2, z, y+1/2'
'z+1/2, -y, x+1/2'
'x+1/2, y+1/2, z'
'-x+1/2, -y+1/2, z'
'x+1/2, -y+1/2, -z'
'-x+1/2, y+1/2, -z'
'z+1/2, x+1/2, y'
'y+1/2, z+1/2, x'
'-z+1/2, -x+1/2, y'
'-y+1/2, z+1/2, -x'
'z+1/2, -x+1/2, -y'
'-y+1/2, -z+1/2, x'
'-z+1/2, x+1/2, -y'
'y+1/2, -z+1/2, -x'
'-y+1/2, -x+1/2, -z'
'y+1/2, x+1/2, -z'
'y+1/2, -x+1/2, z'
'-y+1/2, x+1/2, z'
'-x+1/2, -z+1/2, -y'
'-z+1/2, -y+1/2, -x'
'x+1/2, z+1/2, -y'
'-z+1/2, y+1/2, x'
'x+1/2, -z+1/2, y'
'z+1/2, y+1/2, -x'
'-x+1/2, z+1/2, y'
'z+1/2, -y+1/2, x'

loop_
_atom_site_label
_atom_site_type_symbol
_atom_site_fract_x
_atom_site_fract_y
_atom_site_fract_z
_atom_site_U_iso_or_equiv
_atom_site_adp_type
_atom_site_occupancy
_atom_site_calc_flag
_atom_site_refinement_flags
_atom_site_disorder_group
_atom_site_disorder_assembly
Eu01 Eu 0.751280(13) 0.927009(9) 0.861438(9) 0.02765(16) Uani 1 d . . .
N4 N 0.7175(2) 0.9125(2) 0.9010(2) 0.039(2) Uani 1 d . . .
Cl1 Cl 0.78436(6) 0.91455(6) 0.90694(6) 0.0340(6) Uani 1 d . . .
N7 N 0.7513(3) 0.97309(17) 0.83017(19) 0.044(2) Uani 1 d . . .
N1 N 0.7631(2) 0.87419(19) 0.8587(2) 0.037(2) Uani 1 d . . .
N3 N 0.7573(2) 0.97272(19) 0.8883(2) 0.039(2) Uani 1 d . . .
N2 N 0.8026(2) 0.9356(2) 0.8465(2) 0.036(2) Uani 1 d . . .
N6 N 0.7622(2) 0.9166(3) 0.8079(2) 0.047(3) Uani 1 d . . .
C13 C 0.7538(4) 0.9734(2) 0.9164(3) 0.049(3) Uani 1 d . . .
H13 H 0.75 0.9569 0.9259 0.059 Uiso 1 calc R . .
C1 C 0.7901(3) 0.8662(2) 0.8613(2) 0.039(3) Uani 1 d . . .
H1 H 0.8037 0.8792 0.8659 0.046 Uiso 1 calc R . .
N5 N 0.7122(2) 0.8947(2) 0.8387(2) 0.041(2) Uani 1 d . . .
N8 N 0.7024(2) 0.9515(2) 0.8602(2) 0.045(2) Uani 1 d . . .
C12 C 0.7916(2) 0.9090(3) 0.8051(2) 0.039(3) Uani 1 d . . .
H12A H 0.7966 0.91 0.7855 0.046 Uiso 1 calc R . .
H12B H 0.7937 0.8897 0.8109 0.046 Uiso 1 calc R . .
C27 C 0.7554(4) 0.9398(3) 0.7898(2) 0.052(4) Uani 1 d . . .
H27A H 0.7353 0.9408 0.7877 0.062 Uiso 1 calc R . .
H27B H 0.7633 0.9365 0.7715 0.062 Uiso 1 calc R . .
C5 C 0.7440(2) 0.8562(2) 0.8517(2) 0.035(3) Uani 1 d . . .
C4 C 0.7503(3) 0.8278(2) 0.8465(3) 0.044(2) Uani 1 d . . .
H4 H 0.7367 0.815 0.8412 0.052 Uiso 1 calc R . .
C11 C 0.8117(3) 0.9262(3) 0.8212(2) 0.041(3) Uani 1 d . . .
C3 C 0.7787(3) 0.8203(3) 0.8500(3) 0.054(4) Uani 1 d . . .
H3 H 0.7839 0.8019 0.847 0.064 Uiso 1 calc R . .
C26 C 0.7447(3) 0.8917(3) 0.7985(2) 0.045(3) Uani 1 d . . .
H26A H 0.7446 0.8908 0.7783 0.054 Uiso 1 calc R . .
H26B H 0.753 0.8746 0.8055 0.054 Uiso 1 calc R . .
C19 C 0.7216(3) 0.8890(2) 0.9170(3) 0.043(3) Uani 1 d . . .
H19 H 0.7375 0.8782 0.914 0.051 Uiso 1 calc R . .
C30 C 0.7060(3) 0.9817(3) 0.8495(3) 0.045(3) Uani 1 d . . .
H30A H 0.6878 0.9896 0.8453 0.054 Uiso 1 calc R . .
H30B H 0.7146 0.993 0.8639 0.054 Uiso 1 calc R . .
C14 C 0.7560(4) 0.9988(4) 0.9314(3) 0.073(5) Uani 1 d . . .
H14 H 0.7534 0.9992 0.9506 0.087 Uiso 1 calc R . .
C22 C 0.6753(3) 0.9208(3) 0.9263(3) 0.056(4) Uani 1 d . . .
H22 H 0.6595 0.9317 0.9293 0.067 Uiso 1 calc R . .
C2 C 0.7975(3) 0.8379(2) 0.8570(3) 0.042(3) Uani 1 d . . .
H2 H 0.8159 0.8322 0.8593 0.05 Uiso 1 calc R . .
C7 C 0.8211(3) 0.9506(2) 0.8618(2) 0.037(2) Uani 1 d . . .
H7 H 0.8155 0.9569 0.8793 0.045 Uiso 1 calc R . .
C9 C 0.8570(3) 0.9473(3) 0.8281(3) 0.048(3) Uani 1 d . . .
H9 H 0.8751 0.9509 0.8222 0.058 Uiso 1 calc R . .
C32 C 0.6839(3) 0.9062(3) 0.8457(3) 0.051(3) Uani 1 d . . .
H32A H 0.6701 0.8979 0.8335 0.061 Uiso 1 calc R . .
H32B H 0.6792 0.9012 0.8647 0.061 Uiso 1 calc R . .
C20 C 0.7033(3) 0.8811(2) 0.9370(3) 0.039(3) Uani 1 d . . .
H20 H 0.7067 0.8648 0.947 0.047 Uiso 1 calc R . .
C28 C 0.7659(3) 0.9669(3) 0.8006(3) 0.047(3) Uani 1 d . . .
H28A H 0.7615 0.9817 0.7875 0.056 Uiso 1 calc R . .
H28B H 0.786 0.9661 0.8028 0.056 Uiso 1 calc R . .
C24 C 0.6911(3) 0.9542(3) 0.8893(3) 0.044(3) Uani 1 d . . .
H24A H 0.6714 0.9589 0.8884 0.053 Uiso 1 calc R . .
H24B H 0.7006 0.9693 0.8988 0.053 Uiso 1 calc R . .
C25 C 0.7158(3) 0.8943(4) 0.8089(3) 0.059(4) Uani 1 d . . .
H25A H 0.7079 0.9113 0.8014 0.07 Uiso 1 calc R . .
H25B H 0.705 0.8789 0.8015 0.07 Uiso 1 calc R . .
C10 C 0.8383(3) 0.9315(3) 0.8114(3) 0.046(3) Uani 1 d . . .
H10 H 0.8439 0.9248 0.7941 0.055 Uiso 1 calc R . .
C16 C 0.7653(3) 1.0218(3) 0.8885(3) 0.049(3) Uani 1 d . . .
H16 H 0.7692 1.0379 0.8785 0.059 Uiso 1 calc R . .
C21 C 0.6807(3) 0.8957(3) 0.9429(3) 0.058(4) Uani 1 d . . .
H21 H 0.6686 0.8902 0.957 0.069 Uiso 1 calc R . .
C15 C 0.7621(4) 1.0231(3) 0.9168(4) 0.067(5) Uani 1 d . . .
H15 H 0.7639 1.04 0.9261 0.08 Uiso 1 calc R . .
C18 C 0.7678(3) 0.9960(3) 0.8449(3) 0.045(3) Uani 1 d . . .
H18A H 0.7875 0.993 0.8415 0.055 Uiso 1 calc R . .
H18B H 0.7628 1.0139 0.8369 0.055 Uiso 1 calc R . .
C31 C 0.6829(3) 0.9371(4) 0.8427(3) 0.063(4) Uani 1 d . . .
H31A H 0.6866 0.9419 0.8234 0.076 Uiso 1 calc R . .
H31B H 0.6642 0.9434 0.8471 0.076 Uiso 1 calc R . .
C23 C 0.6946(3) 0.9276(3) 0.9062(3) 0.043(3) Uani 1 d . . .
C6 C 0.7137(3) 0.8663(3) 0.8501(3) 0.045(3) Uani 1 d . . .
H6A H 0.7031 0.8538 0.8384 0.054 Uiso 1 calc R . .
H6B H 0.7055 0.866 0.8686 0.054 Uiso 1 calc R . .
C29 C 0.7231(3) 0.9826(3) 0.8248(3) 0.055(4) Uani 1 d . . .
H29A H 0.7237 1.0016 0.8177 0.066 Uiso 1 calc R . .
H29B H 0.7148 0.971 0.8105 0.066 Uiso 1 calc R . .
C8 C 0.8474(3) 0.9571(3) 0.8532(3) 0.049(3) Uani 1 d . . .
H8 H 0.8588 0.9682 0.8643 0.058 Uiso 1 calc R . .
C17 C 0.7629(3) 0.9967(2) 0.8747(3) 0.040(3) Uani 1 d . . .
Cl2 Cl 0.73907(6) 1.05796(6) 0.81595(6) 0.0370(6) Uani 1 d . . .
Cl3 Cl 0.63059(10) 1 0.86941(10) 0.085(2) Uani 1 d S . .
Cl4 Cl 0.7816(4) 1 1 0.149(7) Uani 1 d S . .
Cl5 Cl 0.69474(11) 0.80526(11) 0.80526(11) 0.0555(18) Uani 0.75 d SP . .

loop_
_atom_site_aniso_label
_atom_site_aniso_U_11
_atom_site_aniso_U_22
_atom_site_aniso_U_33
_atom_site_aniso_U_23
_atom_site_aniso_U_13
_atom_site_aniso_U_12
Eu01 0.0338(3) 0.0216(2) 0.0276(2) 0.00224(16) 0.0006(2) -0.0008(2)
N4 0.050(6) 0.034(5) 0.032(5) 0.008(4) -0.005(4) 0.007(4)
Cl1 0.0428(15) 0.0298(13) 0.0295(12) 0.0055(10) -0.0035(11) 0.0010(11)
N7 0.066(6) 0.025(4) 0.040(5) 0.004(3) -0.004(6) -0.008(6)
N1 0.048(5) 0.028(4) 0.033(5) 0.011(4) 0.000(4) -0.005(4)
N3 0.053(7) 0.028(4) 0.037(5) 0.003(4) -0.009(4) 0.002(4)
N2 0.045(6) 0.030(5) 0.034(5) 0.011(4) -0.002(4) -0.006(4)
N6 0.037(5) 0.066(7) 0.036(5) -0.008(5) -0.008(4) 0.003(5)
C13 0.084(11) 0.022(5) 0.042(6) -0.003(4) -0.015(7) 0.000(6)
C1 0.043(6) 0.036(6) 0.037(6) 0.016(5) 0.014(5) 0.014(5)
N5 0.042(5) 0.035(5) 0.047(6) -0.003(4) -0.011(5) -0.002(4)
N8 0.046(6) 0.046(6) 0.042(6) 0.004(5) 0.002(5) 0.011(5)
C12 0.034(6) 0.055(7) 0.026(5) -0.010(5) 0.008(4) -0.007(5)
C27 0.082(12) 0.042(6) 0.031(6) 0.001(5) 0.002(6) -0.020(7)
C5 0.050(8) 0.034(5) 0.021(4) 0.008(4) -0.005(4) 0.000(5)
C4 0.047(6) 0.030(5) 0.054(6) 0.004(4) 0.014(7) 0.007(6)
C11 0.050(7) 0.041(6) 0.032(6) 0.016(5) -0.004(5) 0.008(5)
C3 0.063(9) 0.026(6) 0.072(9) 0.002(6) 0.010(7) 0.008(6)
C26 0.053(9) 0.053(7) 0.029(5) -0.002(5) -0.008(5) 0.005(6)
C19 0.056(8) 0.030(6) 0.042(6) -0.001(5) 0.000(6) 0.010(5)
C30 0.034(6) 0.037(6) 0.064(8) 0.002(6) -0.011(6) 0.016(5)
C14 0.094(14) 0.067(10) 0.057(9) -0.035(8) -0.012(8) 0.008(10)
C22 0.061(8) 0.050(8) 0.057(8) 0.012(6) 0.034(7) 0.018(6)
C2 0.048(7) 0.033(6) 0.045(7) 0.008(5) 0.006(5) 0.014(5)
C7 0.052(7) 0.033(5) 0.026(5) 0.001(4) 0.000(5) -0.004(5)
C9 0.037(6) 0.057(8) 0.050(7) 0.025(6) 0.006(5) -0.002(6)
C32 0.041(7) 0.066(9) 0.046(7) 0.002(6) -0.007(6) -0.026(6)
C20 0.046(7) 0.025(5) 0.046(6) 0.008(5) 0.011(5) 0.004(5)
C28 0.052(8) 0.058(8) 0.031(6) 0.023(6) 0.001(5) -0.004(6)
C24 0.046(7) 0.046(7) 0.040(6) 0.004(5) 0.007(5) 0.022(6)
C25 0.050(8) 0.066(10) 0.060(9) -0.005(7) -0.004(7) -0.024(7)
C10 0.049(7) 0.046(7) 0.043(7) 0.013(6) 0.006(6) -0.011(6)
C16 0.052(8) 0.027(6) 0.068(9) -0.021(6) 0.014(7) -0.002(5)
C21 0.064(9) 0.056(9) 0.054(8) 0.018(7) 0.019(7) -0.001(7)
C15 0.078(10) 0.030(6) 0.092(12) -0.015(7) 0.037(9) -0.012(7)
C18 0.050(7) 0.045(7) 0.041(7) 0.004(5) -0.022(5) 0.006(6)
C31 0.047(8) 0.082(12) 0.060(9) 0.027(8) 0.001(7) 0.020(8)
C23 0.056(8) 0.037(6) 0.037(6) 0.007(5) 0.001(5) 0.006(6)
C6 0.030(6) 0.036(6) 0.068(9) -0.001(6) 0.010(6) -0.007(5)
C29 0.039(7) 0.044(7) 0.081(10) 0.026(7) -0.027(7) -0.008(6)
C8 0.042(7) 0.032(6) 0.071(9) 0.011(6) -0.007(6) -0.003(5)
C17 0.043(6) 0.028(5) 0.049(7) 0.009(5) -0.007(5) 0.007(5)
Cl2 0.0384(13) 0.0346(13) 0.0380(14) 0.0066(11) 0.0044(11) 0.0002(11)
Cl3 0.065(2) 0.124(6) 0.065(2) 0.001(3) -0.009(3) 0.001(3)
Cl4 0.36(2) 0.044(3) 0.044(3) 0 0 0
Cl5 0.0555(18) 0.0555(18) 0.0555(18) 0.006(2) -0.006(2) -0.006(2)

loop_
_atom_type_symbol
_atom_type_description
_atom_type_scat_dispersion_real
_atom_type_scat_dispersion_imag
_atom_type_scat_source
C C 0.0033 0.0016 'International Tables Vol C Tables 4.2.6.8 and 6.1.1.4'
H H 0 0 'International Tables Vol C Tables 4.2.6.8 and 6.1.1.4'
N N 0.0061 0.0033 'International Tables Vol C Tables 4.2.6.8 and 6.1.1.4'
Cl Cl 0.1484 0.1585 'International Tables Vol C Tables 4.2.6.8 and 6.1.1.4'
Eu Eu -0.1578 3.6682 'International Tables Vol C Tables 4.2.6.8 and 6.1.1.4'
O O 0.0106 0.006 'International Tables Vol C Tables 4.2.6.8 and 6.1.1.4'

loop_
_geom_angle_atom_site_label_1
_geom_angle_atom_site_label_2
_geom_angle_atom_site_label_3
_geom_angle
_geom_angle_site_symmetry_1
_geom_angle_site_symmetry_3
_geom_angle_publ_flag
N3 Eu01 N4 86.0(3) . . ?
N3 Eu01 N2 84.0(3) . . ?
N4 Eu01 N2 146.9(3) . . ?
N3 Eu01 N1 146.7(3) . . ?
N4 Eu01 N1 85.0(3) . . ?
N2 Eu01 N1 86.3(3) . . ?
N3 Eu01 N8 74.2(3) . . ?
N4 Eu01 N8 65.0(3) . . ?
N2 Eu01 N8 140.3(3) . . ?
N1 Eu01 N8 129.1(4) . . ?
N3 Eu01 N5 141.6(3) . . ?
N4 Eu01 N5 72.8(3) . . ?
N2 Eu01 N5 130.3(3) . . ?
N1 Eu01 N5 64.3(3) . . ?
N8 Eu01 N5 67.8(3) . . ?
N3 Eu01 N6 128.5(4) . . ?
N4 Eu01 N6 141.1(4) . . ?
N2 Eu01 N6 65.0(3) . . ?
N1 Eu01 N6 74.2(3) . . ?
N8 Eu01 N6 103.8(3) . . ?
N5 Eu01 N6 68.6(3) . . ?
N3 Eu01 N7 64.8(3) . . ?
N4 Eu01 N7 129.3(4) . . ?
N2 Eu01 N7 73.3(4) . . ?
N1 Eu01 N7 141.1(3) . . ?
N8 Eu01 N7 67.5(4) . . ?
N5 Eu01 N7 104.5(3) . . ?
N6 Eu01 N7 67.3(3) . . ?
N3 Eu01 Cl1 73.9(2) . . ?
N4 Eu01 Cl1 73.9(2) . . ?
N2 Eu01 Cl1 73.0(2) . . ?
N1 Eu01 Cl1 72.8(2) . . ?
N8 Eu01 Cl1 128.9(3) . . ?
N5 Eu01 Cl1 127.0(2) . . ?
N6 Eu01 Cl1 127.3(2) . . ?
N7 Eu01 Cl1 128.5(3) . . ?
C23 N4 C19 117.3(11) . . ?
C23 N4 Eu01 120.3(8) . . ?
C19 N4 Eu01 122.4(8) . . ?
C29 N7 C18 109.9(10) . . ?
C29 N7 C28 107.8(10) . . ?
C18 N7 C28 108.4(10) . . ?
C29 N7 Eu01 111.1(8) . . ?
C18 N7 Eu01 109.6(7) . . ?
C28 N7 Eu01 110.0(7) . . ?
C5 N1 C1 120.4(10) . . ?
C5 N1 Eu01 120.4(8) . . ?
C1 N1 Eu01 118.6(8) . . ?
C17 N3 C13 119.0(10) . . ?
C17 N3 Eu01 120.5(8) . . ?
C13 N3 Eu01 120.4(7) . . ?
C7 N2 C11 116.7(11) . . ?
C7 N2 Eu01 123.6(8) . . ?
C11 N2 Eu01 119.6(8) . . ?
C27 N6 C12 110.9(11) . . ?
C27 N6 C26 107.4(9) . . ?
C12 N6 C26 107.8(10) . . ?
C27 N6 Eu01 112.9(8) . . ?
C12 N6 Eu01 109.0(7) . . ?
C26 N6 Eu01 108.7(7) . . ?
N3 C13 C14 121.1(13) . . ?
N1 C1 C2 119.9(12) . . ?
C25 N5 C6 110.5(11) . . ?
C25 N5 C32 109.7(11) . . ?
C6 N5 C32 107.6(10) . . ?
C25 N5 Eu01 109.3(8) . . ?
C6 N5 Eu01 110.5(8) . . ?
C32 N5 Eu01 109.2(7) . . ?
C31 N8 C24 110.4(12) . . ?
C31 N8 C30 109.3(11) . . ?
C24 N8 C30 105.7(10) . . ?
C31 N8 Eu01 112.3(9) . . ?
C24 N8 Eu01 109.8(7) . . ?
C30 N8 Eu01 109.0(7) . . ?
N6 C12 C11 115.9(10) . . ?
N6 C27 C28 112.6(11) . . ?
N1 C5 C4 122.3(12) . . ?
N1 C5 C6 117.9(10) . . ?
C4 C5 C6 119.7(11) . . ?
C5 C4 C3 115.2(13) . . ?
N2 C11 C10 122.3(12) . . ?
N2 C11 C12 116.0(11) . . ?
C10 C11 C12 121.6(11) . . ?
C2 C3 C4 122.7(12) . . ?
C25 C26 N6 110.4(11) . . ?
C20 C19 N4 121.9(12) . . ?
C29 C30 N8 111.5(11) . . ?
C15 C14 C13 118.5(14) . . ?
C23 C22 C21 117.1(12) . . ?
C3 C2 C1 119.4(13) . . ?
N2 C7 C8 124.0(12) . . ?
C8 C9 C10 117.9(12) . . ?
C31 C32 N5 111.9(11) . . ?
C21 C20 C19 122.3(12) . . ?
C27 C28 N7 108.8(10) . . ?
N8 C24 C23 112.4(10) . . ?
N5 C25 C26 116.7(12) . . ?
C11 C10 C9 119.1(13) . . ?
C15 C16 C17 120.7(13) . . ?
C20 C21 C22 117.8(12) . . ?
C16 C15 C14 119.0(13) . . ?
C17 C18 N7 113.0(11) . . ?
N8 C31 C32 113.7(12) . . ?
N4 C23 C22 123.6(11) . . ?
N4 C23 C24 116.6(11) . . ?
C22 C23 C24 119.8(12) . . ?
N5 C6 C5 111.1(9) . . ?
C30 C29 N7 111.9(11) . . ?
C7 C8 C9 119.8(13) . . ?
N3 C17 C16 121.7(12) . . ?
N3 C17 C18 119.3(11) . . ?
C16 C17 C18 119.0(12) . . ?

loop_
_geom_bond_atom_site_label_1
_geom_bond_atom_site_label_2
_geom_bond_distance
_geom_bond_site_symmetry_2
_geom_bond_publ_flag
Eu01 N3 2.560(10) . ?
Eu01 N4 2.591(11) . ?
Eu01 N2 2.599(10) . ?
Eu01 N1 2.599(10) . ?
Eu01 N8 2.625(11) . ?
Eu01 N5 2.665(10) . ?
Eu01 N6 2.669(11) . ?
Eu01 N7 2.671(9) . ?
Eu01 Cl1 2.763(3) . ?
N4 C23 1.336(17) . ?
N4 C19 1.378(15) . ?
N7 C29 1.451(18) . ?
N7 C18 1.525(16) . ?
N7 C28 1.611(17) . ?
N1 C5 1.301(15) . ?
N1 C1 1.355(15) . ?
N3 C17 1.351(15) . ?
N3 C13 1.355(16) . ?
N2 C7 1.358(16) . ?
N2 C11 1.367(16) . ?
N6 C27 1.449(17) . ?
N6 C12 1.461(16) . ?
N6 C26 1.527(17) . ?
C13 C14 1.421(18) . ?
C1 C2 1.418(16) . ?
N5 C25 1.436(19) . ?
N5 C6 1.471(16) . ?
N5 C32 1.503(18) . ?
N8 C31 1.44(2) . ?
N8 C24 1.504(16) . ?
N8 C30 1.546(17) . ?
C12 C11 1.487(17) . ?
C27 C28 1.486(19) . ?
C5 C4 1.414(15) . ?
C5 C6 1.535(16) . ?
C4 C3 1.42(2) . ?
C11 C10 1.384(18) . ?
C3 C2 1.28(2) . ?
C26 C25 1.48(2) . ?
C19 C20 1.357(17) . ?
C30 C29 1.44(2) . ?
C14 C15 1.39(2) . ?
C22 C23 1.377(17) . ?
C22 C21 1.47(2) . ?
C7 C8 1.362(19) . ?
C9 C8 1.37(2) . ?
C9 C10 1.42(2) . ?
C32 C31 1.49(2) . ?
C20 C21 1.318(19) . ?
C24 C23 1.520(17) . ?
C16 C15 1.37(2) . ?
C16 C17 1.377(17) . ?
C18 C17 1.448(17) . ?
